data_2206584
loop_
_publ_author_name
'Zheng, Lei'
'Guo, Boying'
'Zheng, Xiufang'
'Chen, Juan'
'Chang, Junbiao'

_publ_section_title
;
 3,4,5-Trimethoxyphenyl
 4-bromo-7-methoxy-1,3-benzodioxole-5-carboxylate
;
_journal_coeditor_code WN6364
_journal_issue 8
_journal_name_full 'Acta Crystallographica Section E'
_journal_page_first o2508
_journal_page_last o2509
_journal_paper_doi 10.1107/S1600536805021689
_journal_volume 61
_journal_year 2005
_chemical_formula_iupac 'C18 H17 Br O8'
_chemical_formula_moiety 'C18 H17 Br O8'
_chemical_formula_sum 'C18 H17 Br O8'
_chemical_formula_weight 441.23
_chemical_melting_point 461
_chemical_name_systematic
;
3,4,5-Trimethoxyphenyl 4-bromo-7-methoxy-1,3-benzodioxole-5-carboxylate
;
_space_group_IT_number 14
_symmetry_cell_setting monoclinic
_symmetry_space_group_name_Hall '-P 2yn'
_symmetry_space_group_name_H-M 'P 1 21/n 1'
_atom_sites_solution_hydrogens geom
_atom_sites_solution_primary direct
_atom_sites_solution_secondary difmap
_cell_angle_alpha 90.00
_cell_angle_beta 95.403(9)
_cell_angle_gamma 90.00
_cell_formula_units_Z 4
_cell_length_a 8.6563(16)
_cell_length_b 7.6330(12)
_cell_length_c 26.927(4)
_cell_measurement_reflns_used 2497
_cell_measurement_temperature 294(2)
_cell_measurement_theta_max 26.09
_cell_measurement_theta_min 2.55
_cell_volume 1771.3(5)
_computing_cell_refinement 'SAINT (Bruker, 1997)'
_computing_data_collection 'SMART (Bruker, 1997)'
_computing_data_reduction SAINT
_computing_molecular_graphics 'SHELXTL (Bruker, 1997)'
_computing_publication_material SHELXTL
_computing_structure_refinement 'SHELXL97 (Sheldrick, 1997)'
_computing_structure_solution 'SHELXS97 (Sheldrick, 1997)'
_diffrn_ambient_temperature 294(2)
_diffrn_measured_fraction_theta_full 0.998
_diffrn_measured_fraction_theta_max 0.970
_diffrn_measurement_device_type 'Bruker SMART 1000 CCD area-detector'
_diffrn_measurement_method '\f and \w'
_diffrn_radiation_monochromator graphite
_diffrn_radiation_source 'fine-focus sealed tube'
_diffrn_radiation_type 'Mo K\a'
_diffrn_radiation_wavelength 0.71073
_diffrn_reflns_av_R_equivalents 0.0513
_diffrn_reflns_av_sigmaI/netI 0.0697
_diffrn_reflns_limit_h_max 10
_diffrn_reflns_limit_h_min -10
_diffrn_reflns_limit_k_max 7
_diffrn_reflns_limit_k_min -9
_diffrn_reflns_limit_l_max 33
_diffrn_reflns_limit_l_min -34
_diffrn_reflns_number 9627
_diffrn_reflns_theta_full 25.00
_diffrn_reflns_theta_max 26.82
_diffrn_reflns_theta_min 2.41
_diffrn_standards_number 0
_exptl_absorpt_coefficient_mu 2.366
_exptl_absorpt_correction_T_max 0.469
_exptl_absorpt_correction_T_min 0.288
_exptl_absorpt_correction_type multi-scan
_exptl_absorpt_process_details '(SADABS; Sheldrick, 2002)'
_exptl_crystal_colour colorless
_exptl_crystal_density_diffrn 1.655
_exptl_crystal_density_method 'not measured'
_exptl_crystal_description block
_exptl_crystal_F_000 896
_exptl_crystal_size_max 0.54
_exptl_crystal_size_mid 0.40
_exptl_crystal_size_min 0.32
_refine_diff_density_max 0.495
_refine_diff_density_min -0.641
_refine_ls_extinction_coef 0.0369(15)
_refine_ls_extinction_expression Fc^*^=kFc[1+0.001xFc^2^\l^3^/sin(2\q)]^-1/4^
_refine_ls_extinction_method SHELXL97
_refine_ls_goodness_of_fit_ref 1.005
_refine_ls_hydrogen_treatment constr
_refine_ls_matrix_type full
_refine_ls_number_parameters 249
_refine_ls_number_reflns 3679
_refine_ls_number_restraints 0
_refine_ls_restrained_S_all 1.005
_refine_ls_R_factor_all 0.0858
_refine_ls_R_factor_gt 0.0407
_refine_ls_shift/su_max 0.001
_refine_ls_shift/su_mean 0.000
_refine_ls_structure_factor_coef Fsqd
_refine_ls_weighting_details 'calc w = 1/[\s^2^(Fo^2^)+(0.0519P)^2^+0.0516P] where P = (Fo^2^+2Fc^2^)/3'
_refine_ls_weighting_scheme calc
_refine_ls_wR_factor_gt 0.0850
_refine_ls_wR_factor_ref 0.1002
_reflns_number_gt 2307
_reflns_number_total 3679
_reflns_threshold_expression I>2\s(I)
_cod_data_source_file wn6364.cif
_cod_data_source_block I
_cod_depositor_comments
;
The following automatic conversions were performed:
'_symmetry_cell_setting' value 'Monoclinic' changed to 'monoclinic'
according to '/home/saulius/struct/CIF-dictionaries/cif_core.dic'
dictionary named 'cif_core.dic' version 2.4.1 from 2010-06-29.

Automatic conversion script
Id: cif_fix_enum 1527 2010-12-29 10:47:43Z saulius 

The following automatic conversions were performed:

'_symmetry_cell_setting' value 'Monoclinic' changed to 'monoclinic'
according to /home/saulius/struct/CIF-dictionaries/cif_core.dic
dictionary named 'cif_core.dic' version 2.4.1 from 2010-06-29.

Automatic conversion script
Id: cif_fix_values 1715 2011-07-08 13:25:40Z adriana 
;
_cod_original_cell_volume 1771.2(5)
_cod_original_sg_symbol_H-M 'P 21/n'
_cod_database_code 2206584
_cod_database_fobs_code 2206584

loop_
_symmetry_equiv_pos_as_xyz
'x, y, z'
'-x+1/2, y+1/2, -z+1/2'
'-x, -y, -z'
'x-1/2, -y-1/2, z-1/2'

loop_
_atom_site_label
_atom_site_fract_x
_atom_site_fract_y
_atom_site_fract_z
_atom_site_U_iso_or_equiv
_atom_site_adp_type
_atom_site_calc_flag
_atom_site_refinement_flags
_atom_site_occupancy
_atom_site_type_symbol
Br1 0.75663(4) 0.46348(6) 0.219153(13) 0.0533(2) Uani d . 1 Br
O1 0.6634(3) 0.4546(3) 0.10474(8) 0.0445(7) Uani d . 1 O
O2 0.4353(3) 0.3869(3) 0.05663(7) 0.0438(7) Uani d . 1 O
O3 0.1593(3) 0.2773(3) 0.09433(8) 0.0445(7) Uani d . 1 O
O4 0.4979(3) 0.4617(4) 0.28936(9) 0.0605(8) Uani d . 1 O
O5 0.3255(3) 0.2428(3) 0.27989(7) 0.0428(6) Uani d . 1 O
O6 -0.0465(3) 0.4055(4) 0.39314(8) 0.0498(7) Uani d . 1 O
O7 0.1511(2) 0.3226(3) 0.47050(7) 0.0380(6) Uani d . 1 O
O8 0.4358(3) 0.2133(3) 0.45979(7) 0.0459(7) Uani d . 1 O
C1 0.5848(4) 0.4675(5) 0.05571(11) 0.0419(9) Uani d . 1 C
H1A 0.6439 0.4082 0.0319 0.050 Uiso calc R 1 H
H1B 0.5731 0.5894 0.0460 0.050 Uiso calc R 1 H
C2 0.4162(4) 0.3686(4) 0.10611(10) 0.0304(8) Uani d . 1 C
C3 0.5502(4) 0.4102(4) 0.13474(11) 0.0299(8) Uani d . 1 C
C4 0.5623(4) 0.4049(4) 0.18579(11) 0.0303(8) Uani d . 1 C
C5 0.4302(4) 0.3489(4) 0.20796(10) 0.0291(8) Uani d . 1 C
C6 0.2960(4) 0.3020(4) 0.17862(11) 0.0318(8) Uani d . 1 C
H6 0.2109 0.2624 0.1941 0.038 Uiso calc R 1 H
C7 0.2850(4) 0.3125(4) 0.12666(11) 0.0317(8) Uani d . 1 C
C8 0.0254(4) 0.2101(5) 0.11385(13) 0.0497(10) Uani d . 1 C
H8A 0.0514 0.1042 0.1320 0.075 Uiso calc R 1 H
H8B -0.0525 0.1855 0.0870 0.075 Uiso calc R 1 H
H8C -0.0137 0.2949 0.1358 0.075 Uiso calc R 1 H
C9 0.4267(4) 0.3600(5) 0.26302(11) 0.0328(8) Uani d . 1 C
C10 0.2864(4) 0.2668(5) 0.32926(11) 0.0344(8) Uani d . 1 C
C11 0.1395(4) 0.3255(5) 0.33438(11) 0.0375(9) Uani d . 1 C
H11 0.0712 0.3503 0.3065 0.045 Uiso calc R 1 H
C12 0.0945(4) 0.3474(5) 0.38242(11) 0.0344(8) Uani d . 1 C
C13 0.1980(4) 0.3074(4) 0.42341(10) 0.0293(8) Uani d . 1 C
C14 0.3455(4) 0.2452(4) 0.41677(11) 0.0320(8) Uani d . 1 C
C15 0.3913(4) 0.2234(5) 0.36882(11) 0.0349(8) Uani d . 1 C
H15 0.4894 0.1810 0.3638 0.042 Uiso calc R 1 H
C16 -0.1608(4) 0.4398(6) 0.35271(14) 0.0554(11) Uani d . 1 C
H16A -0.1254 0.5323 0.3325 0.083 Uiso calc R 1 H
H16B -0.2560 0.4743 0.3655 0.083 Uiso calc R 1 H
H16C -0.1780 0.3359 0.3329 0.083 Uiso calc R 1 H
C17 0.2037(5) 0.4782(5) 0.49610(13) 0.0523(11) Uani d . 1 C
H17A 0.3147 0.4850 0.4972 0.078 Uiso calc R 1 H
H17B 0.1732 0.4758 0.5295 0.078 Uiso calc R 1 H
H17C 0.1585 0.5785 0.4788 0.078 Uiso calc R 1 H
C18 0.5862(4) 0.1434(6) 0.45643(14) 0.0517(10) Uani d . 1 C
H18A 0.5777 0.0313 0.4402 0.077 Uiso calc R 1 H
H18B 0.6380 0.1298 0.4893 0.077 Uiso calc R 1 H
H18C 0.6447 0.2216 0.4375 0.077 Uiso calc R 1 H

loop_
_atom_site_aniso_label
_atom_site_aniso_U_11
_atom_site_aniso_U_22
_atom_site_aniso_U_33
_atom_site_aniso_U_12
_atom_site_aniso_U_13
_atom_site_aniso_U_23
Br1 0.0444(3) 0.0908(4) 0.0236(2) -0.0137(2) -0.00223(15) 0.0039(2)
O1 0.0387(13) 0.0813(19) 0.0144(11) -0.0112(13) 0.0076(10) 0.0056(12)
O2 0.0452(15) 0.0734(18) 0.0134(11) -0.0171(13) 0.0066(10) 0.0010(11)
O3 0.0375(14) 0.0742(19) 0.0214(12) -0.0153(13) 0.0009(10) 0.0043(12)
O4 0.0764(19) 0.085(2) 0.0233(13) -0.0367(17) 0.0201(13) -0.0195(14)
O5 0.0641(16) 0.0539(17) 0.0130(11) -0.0141(13) 0.0162(11) -0.0069(11)
O6 0.0378(14) 0.086(2) 0.0251(12) 0.0137(13) 0.0005(11) 0.0003(13)
O7 0.0454(14) 0.0559(17) 0.0145(10) -0.0014(12) 0.0132(10) -0.0008(11)
O8 0.0430(14) 0.0760(19) 0.0189(12) 0.0199(13) 0.0033(10) 0.0020(12)
C1 0.0402(19) 0.071(3) 0.0149(15) -0.009(2) 0.0060(14) 0.0006(17)
C2 0.0399(19) 0.039(2) 0.0128(14) -0.0009(16) 0.0069(14) 0.0008(14)
C3 0.0299(17) 0.043(2) 0.0181(15) 0.0000(15) 0.0079(13) -0.0002(14)
C4 0.0365(18) 0.039(2) 0.0157(15) 0.0010(15) 0.0018(13) 0.0007(14)
C5 0.0375(19) 0.036(2) 0.0143(14) 0.0025(16) 0.0072(13) 0.0008(14)
C6 0.0369(19) 0.041(2) 0.0195(16) -0.0013(16) 0.0101(14) 0.0021(14)
C7 0.0324(18) 0.042(2) 0.0208(16) -0.0022(16) 0.0035(14) -0.0008(15)
C8 0.038(2) 0.068(3) 0.042(2) -0.013(2) 0.0027(17) 0.010(2)
C9 0.041(2) 0.043(2) 0.0160(16) 0.0019(18) 0.0111(15) -0.0002(16)
C10 0.050(2) 0.042(2) 0.0127(15) -0.0117(18) 0.0129(15) -0.0014(14)
C11 0.045(2) 0.053(2) 0.0138(15) -0.0071(19) 0.0021(14) 0.0028(16)
C12 0.041(2) 0.046(2) 0.0169(15) 0.0007(18) 0.0053(14) 0.0033(15)
C13 0.0362(18) 0.040(2) 0.0127(14) -0.0034(16) 0.0063(13) 0.0005(14)
C14 0.0409(19) 0.038(2) 0.0173(16) 0.0016(17) 0.0048(14) 0.0032(14)
C15 0.042(2) 0.044(2) 0.0205(16) 0.0013(17) 0.0127(15) -0.0015(15)
C16 0.044(2) 0.079(3) 0.041(2) 0.014(2) -0.0069(18) 0.002(2)
C17 0.064(3) 0.066(3) 0.0286(19) 0.008(2) 0.0090(18) -0.0119(19)
C18 0.042(2) 0.070(3) 0.042(2) 0.013(2) 0.0019(17) -0.003(2)

loop_
_atom_type_symbol
_atom_type_description
_atom_type_scat_dispersion_real
_atom_type_scat_dispersion_imag
_atom_type_scat_source
C C 0.0033 0.0016 ' International Tables Vol. C, Tables 4.2.6.8 and 6.1.1.4'
H H 0.0000 0.0000 ' International Tables Vol. C, Tables 4.2.6.8 and 6.1.1.4'
O O 0.0106 0.0060 ' International Tables Vol. C, Tables 4.2.6.8 and 6.1.1.4'
Br Br -0.2901 2.4595 ' International Tables Vol. C, Tables 4.2.6.8 and 6.1.1.4'

loop_
_geom_angle_atom_site_label_1
_geom_angle_atom_site_label_2
_geom_angle_atom_site_label_3
_geom_angle
C3 O1 C1 104.9(2)
C2 O2 C1 104.6(2)
C7 O3 C8 118.0(2)
C9 O5 C10 116.6(2)
C12 O6 C16 118.2(3)
C13 O7 C17 114.1(3)
C14 O8 C18 118.1(2)
O1 C1 O2 107.8(2)
O1 C1 H1A 110.1
O2 C1 H1A 110.1
O1 C1 H1B 110.1
O2 C1 H1B 110.1
H1A C1 H1B 108.5
O2 C2 C3 110.6(3)
O2 C2 C7 127.1(3)
C3 C2 C7 122.2(3)
C2 C3 C4 122.6(3)
C2 C3 O1 109.9(3)
C4 C3 O1 127.5(3)
C3 C4 C5 116.6(3)
C3 C4 Br1 116.8(2)
C5 C4 Br1 126.5(2)
C6 C5 C4 120.5(3)
C6 C5 C9 119.1(3)
C4 C5 C9 120.0(3)
C5 C6 C7 122.0(3)
C5 C6 H6 119.0
C7 C6 H6 119.0
O3 C7 C2 116.5(3)
O3 C7 C6 127.4(3)
C2 C7 C6 116.1(3)
O3 C8 H8A 109.5
O3 C8 H8B 109.5
H8A C8 H8B 109.5
O3 C8 H8C 109.5
H8A C8 H8C 109.5
H8B C8 H8C 109.5
O4 C9 O5 123.1(3)
O4 C9 C5 125.1(3)
O5 C9 C5 111.7(3)
C11 C10 C15 123.6(3)
C11 C10 O5 116.4(3)
C15 C10 O5 119.9(3)
C10 C11 C12 118.4(3)
C10 C11 H11 120.8
C12 C11 H11 120.8
O6 C12 C13 115.4(3)
O6 C12 C11 124.9(3)
C13 C12 C11 119.7(3)
O7 C13 C12 119.4(3)
O7 C13 C14 120.2(3)
C12 C13 C14 120.3(3)
O8 C14 C13 114.4(3)
O8 C14 C15 125.3(3)
C13 C14 C15 120.3(3)
C10 C15 C14 117.7(3)
C10 C15 H15 121.2
C14 C15 H15 121.2
O6 C16 H16A 109.5
O6 C16 H16B 109.5
H16A C16 H16B 109.5
O6 C16 H16C 109.5
H16A C16 H16C 109.5
H16B C16 H16C 109.5
O7 C17 H17A 109.5
O7 C17 H17B 109.5
H17A C17 H17B 109.5
O7 C17 H17C 109.5
H17A C17 H17C 109.5
H17B C17 H17C 109.5
O8 C18 H18A 109.5
O8 C18 H18B 109.5
H18A C18 H18B 109.5
O8 C18 H18C 109.5
H18A C18 H18C 109.5
H18B C18 H18C 109.5

loop_
_geom_bond_atom_site_label_1
_geom_bond_atom_site_label_2
_geom_bond_distance
Br1 C4 1.885(3)
O1 C3 1.370(3)
O1 C1 1.431(4)
O2 C2 1.365(3)
O2 C1 1.435(4)
O3 C7 1.355(4)
O3 C8 1.413(4)
O4 C9 1.184(4)
O5 C9 1.360(4)
O5 C10 1.414(3)
O6 C12 1.355(4)
O6 C16 1.425(4)
O7 C13 1.372(3)
O7 C17 1.426(4)
O8 C14 1.357(4)
O8 C18 1.417(4)
C1 H1A 0.9700
C1 H1B 0.9700
C2 C3 1.368(4)
C2 C7 1.378(4)
C3 C4 1.369(4)
C4 C5 1.405(4)
C5 C6 1.389(4)
C5 C9 1.488(4)
C6 C7 1.396(4)
C6 H6 0.9300
C8 H8A 0.9600
C8 H8B 0.9600
C8 H8C 0.9600
C10 C11 1.367(4)
C10 C15 1.374(4)
C11 C12 1.396(4)
C11 H11 0.9300
C12 C13 1.388(4)
C13 C14 1.390(4)
C14 C15 1.396(4)
C15 H15 0.9300
C16 H16A 0.9600
C16 H16B 0.9600
C16 H16C 0.9600
C17 H17A 0.9600
C17 H17B 0.9600
C17 H17C 0.9600
C18 H18A 0.9600
C18 H18B 0.9600
C18 H18C 0.9600

loop_
_geom_hbond_atom_site_label_D
_geom_hbond_atom_site_label_H
_geom_hbond_atom_site_label_A
_geom_hbond_site_symmetry_A
_geom_hbond_distance_DH
_geom_hbond_distance_HA
_geom_hbond_distance_DA
_geom_hbond_angle_DHA
_geom_hbond_publ_flag
C1 H1A O7 4_665 0.97 2.42 3.278(4) 147 yes
C8 H8A O4 2_545 0.96 2.45 3.244(4) 140 yes

loop_
_geom_torsion_atom_site_label_1
_geom_torsion_atom_site_label_2
_geom_torsion_atom_site_label_3
_geom_torsion_atom_site_label_4
_geom_torsion
C3 O1 C1 O2 -14.5(4)
C2 O2 C1 O1 13.8(4)
C1 O2 C2 C3 -8.0(4)
C1 O2 C2 C7 173.6(4)
O2 C2 C3 C4 179.2(3)
C7 C2 C3 C4 -2.3(6)
O2 C2 C3 O1 -1.0(4)
C7 C2 C3 O1 177.4(3)
C1 O1 C3 C2 9.7(4)
C1 O1 C3 C4 -170.7(4)
C2 C3 C4 C5 1.8(5)
O1 C3 C4 C5 -177.8(3)
C2 C3 C4 Br1 179.2(3)
O1 C3 C4 Br1 -0.5(5)
C3 C4 C5 C6 0.1(5)
Br1 C4 C5 C6 -177.0(3)
C3 C4 C5 C9 -172.5(3)
Br1 C4 C5 C9 10.4(5)
C4 C5 C6 C7 -1.7(5)
C9 C5 C6 C7 171.0(3)
C8 O3 C7 C2 176.5(3)
C8 O3 C7 C6 -5.0(5)
O2 C2 C7 O3 -2.5(5)
C3 C2 C7 O3 179.3(3)
O2 C2 C7 C6 178.8(3)
C3 C2 C7 C6 0.6(5)
C5 C6 C7 O3 -177.2(3)
C5 C6 C7 C2 1.3(5)
C10 O5 C9 O4 11.1(5)
C10 O5 C9 C5 -166.4(3)
C6 C5 C9 O4 -145.6(4)
C4 C5 C9 O4 27.1(5)
C6 C5 C9 O5 31.8(4)
C4 C5 C9 O5 -155.6(3)
C9 O5 C10 C11 108.4(3)
C9 O5 C10 C15 -74.7(4)
C15 C10 C11 C12 1.8(5)
O5 C10 C11 C12 178.6(3)
C16 O6 C12 C13 -176.7(3)
C16 O6 C12 C11 3.0(5)
C10 C11 C12 O6 179.6(3)
C10 C11 C12 C13 -0.8(5)
C17 O7 C13 C12 -101.1(4)
C17 O7 C13 C14 81.7(4)
O6 C12 C13 O7 2.2(5)
C11 C12 C13 O7 -177.5(3)
O6 C12 C13 C14 179.4(3)
C11 C12 C13 C14 -0.2(5)
C18 O8 C14 C13 177.7(3)
C18 O8 C14 C15 -3.5(5)
O7 C13 C14 O8 -3.6(5)
C12 C13 C14 O8 179.2(3)
O7 C13 C14 C15 177.6(3)
C12 C13 C14 C15 0.3(5)
C11 C10 C15 C14 -1.7(5)
O5 C10 C15 C14 -178.3(3)
O8 C14 C15 C10 -178.2(3)
C13 C14 C15 C10 0.5(5)

loop_
_cod_related_entry_id
_cod_related_entry_database
_cod_related_entry_code
1 ChemSpider 21129043
